data_2231510
loop_
_publ_author_name
'Ashiq, Uzma'
'Ara Jamal, Rifat'
'Yousuf, Sammer'

_publ_section_title
;
 3,4,5-Trihydroxybenzohydrazide
;
_journal_coeditor_code HB6363
_journal_issue 9
_journal_name_full 'Acta Crystallographica Section E'
_journal_page_first o2462
_journal_paper_doi 10.1107/S1600536811034374
_journal_volume 67
_journal_year 2011
_chemical_formula_iupac 'C7 H8 N2 O4'
_chemical_formula_moiety 'C7 H8 N2 O4'
_chemical_formula_sum 'C7 H8 N2 O4'
_chemical_formula_weight 184.15
_chemical_name_systematic
;
3,4,5-Trihydroxybenzohydrazide
;
_space_group_IT_number 14
_symmetry_cell_setting monoclinic
_symmetry_space_group_name_Hall '-P 2ybc'
_symmetry_space_group_name_H-M 'P 1 21/c 1'
_atom_sites_solution_hydrogens geom
_atom_sites_solution_primary direct
_atom_sites_solution_secondary difmap
_audit_creation_method SHELXL-97
_cell_angle_alpha 90.00
_cell_angle_beta 93.290(2)
_cell_angle_gamma 90.00
_cell_formula_units_Z 4
_cell_length_a 3.7307(3)
_cell_length_b 22.8402(18)
_cell_length_c 8.7064(7)
_cell_measurement_reflns_used 2464
_cell_measurement_temperature 273(2)
_cell_measurement_theta_max 28.29
_cell_measurement_theta_min 2.95
_cell_volume 740.65(10)
_computing_cell_refinement 'SAINT (Bruker, 2000)'
_computing_data_collection 'SMART (Bruker, 2000)'
_computing_data_reduction 'SAINT (Bruker, 2000)'
_computing_molecular_graphics 'SHELXTL (Sheldrick, 2008)'
_computing_publication_material
;
SHELXTL, PARST (Nardelli, 1995) and PLATON (Spek, 2009)
;
_computing_structure_refinement 'SHELXL97 (Sheldrick, 2008)'
_computing_structure_solution 'SHELXS97 (Sheldrick, 2008)'
_diffrn_ambient_temperature 273(2)
_diffrn_measured_fraction_theta_full 0.973
_diffrn_measured_fraction_theta_max 0.973
_diffrn_measurement_device_type
;
Bruker SMART APEX CCD area-detector diffractometer
;
_diffrn_measurement_method '\w scan'
_diffrn_radiation_monochromator graphite
_diffrn_radiation_source 'fine-focus sealed tube'
_diffrn_radiation_type MoK\a
_diffrn_radiation_wavelength 0.71073
_diffrn_reflns_av_R_equivalents 0.0155
_diffrn_reflns_av_sigmaI/netI 0.0145
_diffrn_reflns_limit_h_max 4
_diffrn_reflns_limit_h_min -4
_diffrn_reflns_limit_k_max 26
_diffrn_reflns_limit_k_min -27
_diffrn_reflns_limit_l_max 10
_diffrn_reflns_limit_l_min -10
_diffrn_reflns_number 4345
_diffrn_reflns_theta_full 25.48
_diffrn_reflns_theta_max 25.48
_diffrn_reflns_theta_min 1.78
_exptl_absorpt_coefficient_mu 0.138
_exptl_absorpt_correction_T_max 0.9730
_exptl_absorpt_correction_T_min 0.9625
_exptl_absorpt_correction_type multi-scan
_exptl_absorpt_process_details '(SADABS; Bruker, 2000)'
_exptl_crystal_colour Colorles
_exptl_crystal_density_diffrn 1.651
_exptl_crystal_density_method 'not measured'
_exptl_crystal_description Block
_exptl_crystal_F_000 384
_exptl_crystal_size_max 0.28
_exptl_crystal_size_mid 0.21
_exptl_crystal_size_min 0.20
_refine_diff_density_max 0.181
_refine_diff_density_min -0.240
_refine_ls_extinction_method none
_refine_ls_goodness_of_fit_ref 1.093
_refine_ls_hydrogen_treatment mixed
_refine_ls_matrix_type full
_refine_ls_number_parameters 150
_refine_ls_number_reflns 1352
_refine_ls_number_restraints 0
_refine_ls_restrained_S_all 1.093
_refine_ls_R_factor_all 0.0373
_refine_ls_R_factor_gt 0.0342
_refine_ls_shift/su_max 0.001
_refine_ls_shift/su_mean 0.000
_refine_ls_structure_factor_coef Fsqd
_refine_ls_weighting_details 'calc w=1/[\s^2^(Fo^2^)+(0.0509P)^2^+0.2069P] where P=(Fo^2^+2Fc^2^)/3'
_refine_ls_weighting_scheme calc
_refine_ls_wR_factor_gt 0.0891
_refine_ls_wR_factor_ref 0.0921
_reflns_number_gt 1234
_reflns_number_total 1352
_reflns_threshold_expression I>2\s(I)
_cod_data_source_file hb6363.cif
_cod_data_source_block I
_cod_original_sg_symbol_H-M 'P 21/c'
_cod_database_code 2231510
_cod_database_fobs_code 2231510

loop_
_symmetry_equiv_pos_as_xyz
'x, y, z'
'-x, y+1/2, -z+1/2'
'-x, -y, -z'
'x, -y-1/2, z-1/2'

loop_
_atom_site_type_symbol
_atom_site_label
_atom_site_fract_x
_atom_site_fract_y
_atom_site_fract_z
_atom_site_U_iso_or_equiv
_atom_site_adp_type
_atom_site_calc_flag
_atom_site_occupancy
_atom_site_symmetry_multiplicity
O O1 0.6088(3) 0.49395(4) 0.75022(12) 0.0388(3) Uani d 1 1
O O2 0.4790(3) 0.57014(4) 0.97692(11) 0.0328(3) Uani d 1 1
H H2A 0.375(6) 0.5994(11) 1.029(3) 0.069(7) Uiso d 1 1
O O3 0.5451(3) 0.68880(5) 0.93130(11) 0.0334(3) Uani d 1 1
H H3A 0.602(6) 0.7255(10) 0.907(2) 0.061(6) Uiso d 1 1
O O4 0.7876(3) 0.70585(5) 0.36218(12) 0.0402(3) Uani d 1 1
N N1 1.0268(3) 0.62028(5) 0.30646(13) 0.0270(3) Uani d 1 1
H H1B 1.100(5) 0.5854(9) 0.329(2) 0.037(5) Uiso d 1 1
N N2 1.1408(4) 0.64212(6) 0.16535(13) 0.0283(3) Uani d 1 1
H H2C 1.285(5) 0.6739(9) 0.188(2) 0.041(5) Uiso d 1 1
H H2B 0.950(6) 0.6553(8) 0.112(2) 0.044(5) Uiso d 1 1
C C1 0.7698(4) 0.63145(6) 0.55422(14) 0.0224(3) Uani d 1 1
C C2 0.7029(4) 0.67156(6) 0.66914(15) 0.0250(3) Uani d 1 1
H H2 0.718(4) 0.7128(8) 0.6488(18) 0.031(4) Uiso d 1 1
C C3 0.6093(4) 0.65203(6) 0.81195(14) 0.0235(3) Uani d 1 1
C C4 0.5743(4) 0.59242(6) 0.84021(14) 0.0231(3) Uani d 1 1
C C5 0.6437(4) 0.55257(6) 0.72421(15) 0.0244(3) Uani d 1 1
C C6 0.7421(4) 0.57157(6) 0.58183(15) 0.0246(3) Uani d 1 1
H H6 0.780(4) 0.5428(7) 0.5049(19) 0.030(4) Uiso d 1 1
C C7 0.8618(4) 0.65546(6) 0.40269(14) 0.0239(3) Uani d 1 1
H H1A 0.548(6) 0.4893(9) 0.842(3) 0.057(6) Uiso d 1 1

loop_
_atom_site_aniso_label
_atom_site_aniso_U_11
_atom_site_aniso_U_22
_atom_site_aniso_U_33
_atom_site_aniso_U_12
_atom_site_aniso_U_13
_atom_site_aniso_U_23
O1 0.0733(9) 0.0179(5) 0.0271(6) 0.0005(5) 0.0199(5) 0.0016(4)
O2 0.0557(7) 0.0214(5) 0.0230(5) 0.0030(5) 0.0173(5) 0.0034(4)
O3 0.0602(8) 0.0190(5) 0.0227(5) -0.0028(5) 0.0169(5) -0.0024(4)
O4 0.0707(9) 0.0224(5) 0.0295(6) 0.0123(5) 0.0199(5) 0.0066(4)
N1 0.0409(8) 0.0210(6) 0.0202(6) 0.0058(5) 0.0118(5) 0.0038(4)
N2 0.0388(8) 0.0276(7) 0.0194(6) 0.0021(6) 0.0105(5) 0.0028(5)
C1 0.0257(7) 0.0229(7) 0.0190(6) 0.0014(5) 0.0045(5) 0.0011(5)
C2 0.0332(8) 0.0188(7) 0.0235(7) -0.0002(6) 0.0063(5) 0.0012(5)
C3 0.0291(8) 0.0211(7) 0.0209(6) 0.0002(5) 0.0061(5) -0.0016(5)
C4 0.0280(8) 0.0225(7) 0.0194(6) 0.0006(5) 0.0062(5) 0.0023(5)
C5 0.0317(8) 0.0177(7) 0.0241(7) 0.0009(5) 0.0055(5) 0.0014(5)
C6 0.0322(8) 0.0218(7) 0.0205(7) 0.0027(6) 0.0064(5) -0.0023(5)
C7 0.0302(8) 0.0211(7) 0.0207(6) 0.0001(5) 0.0047(5) 0.0000(5)

loop_
_atom_type_symbol
_atom_type_description
_atom_type_scat_dispersion_real
_atom_type_scat_dispersion_imag
_atom_type_scat_source
C C 0.0033 0.0016 'International Tables Vol C Tables 4.2.6.8 and 6.1.1.4'
H H 0.0000 0.0000 'International Tables Vol C Tables 4.2.6.8 and 6.1.1.4'
N N 0.0061 0.0033 'International Tables Vol C Tables 4.2.6.8 and 6.1.1.4'
O O 0.0106 0.0060 'International Tables Vol C Tables 4.2.6.8 and 6.1.1.4'

loop_
_geom_angle_atom_site_label_1
_geom_angle_atom_site_label_2
_geom_angle_atom_site_label_3
_geom_angle
C5 O1 H1A 108.1(14)
C4 O2 H2A 107.7(15)
C3 O3 H3A 110.1(14)
C7 N1 N2 120.34(12)
C7 N1 H1B 124.6(12)
N2 N1 H1B 114.4(12)
N1 N2 H2C 107.3(11)
N1 N2 H2B 107.8(12)
H2C N2 H2B 106.7(17)
C2 C1 C6 120.31(12)
C2 C1 C7 117.11(12)
C6 C1 C7 122.56(12)
C3 C2 C1 119.94(13)
C3 C2 H2 120.1(9)
C1 C2 H2 119.9(9)
O3 C3 C2 123.28(12)
O3 C3 C4 116.38(11)
C2 C3 C4 120.35(12)
O2 C4 C3 123.55(12)
O2 C4 C5 117.28(12)
C3 C4 C5 119.17(12)
O1 C5 C6 119.29(12)
O1 C5 C4 119.76(12)
C6 C5 C4 120.95(12)
C5 C6 C1 119.26(12)
C5 C6 H6 118.0(10)
C1 C6 H6 122.7(10)
O4 C7 N1 119.12(12)
O4 C7 C1 122.66(12)
N1 C7 C1 118.21(12)

loop_
_geom_bond_atom_site_label_1
_geom_bond_atom_site_label_2
_geom_bond_distance
O1 C5 1.3654(16)
O1 H1A 0.85(2)
O2 C4 1.3603(16)
O2 H2A 0.91(3)
O3 C3 1.3678(16)
O3 H3A 0.89(2)
O4 C7 1.2306(17)
N1 C7 1.3363(18)
N1 N2 1.4139(15)
N1 H1B 0.860(19)
N2 H2C 0.92(2)
N2 H2B 0.88(2)
C1 C2 1.3897(18)
C1 C6 1.3934(19)
C1 C7 1.4869(17)
C2 C3 1.3844(18)
C2 H2 0.961(18)
C3 C4 1.3912(19)
C4 C5 1.3946(19)
C5 C6 1.3828(19)
C6 H6 0.955(17)

loop_
_geom_hbond_atom_site_label_D
_geom_hbond_atom_site_label_H
_geom_hbond_atom_site_label_A
_geom_hbond_site_symmetry_A
_geom_hbond_distance_DH
_geom_hbond_distance_HA
_geom_hbond_distance_DA
_geom_hbond_angle_DHA
_geom_hbond_publ_flag
O1 H1A O2 3_667 0.85(3) 2.09(2) 2.8254(14) 145.0(19) yes
N1 H1B O1 3_766 0.86(2) 2.24(2) 2.9960(15) 146.2(16) yes
O2 H2A N2 1_456 0.91(3) 1.80(2) 2.6877(17) 165(2) yes
N2 H2B O3 1_554 0.88(2) 2.25(2) 3.1158(17) 167.0(18) yes
N2 H2C O4 1_655 0.92(2) 2.454(18) 3.2255(18) 141.8(15) yes
O3 H3A O4 4_576 0.89(2) 1.77(2) 2.6522(15) 171(2) yes

loop_
_geom_torsion_atom_site_label_1
_geom_torsion_atom_site_label_2
_geom_torsion_atom_site_label_3
_geom_torsion_atom_site_label_4
_geom_torsion
C6 C1 C2 C3 0.2(2)
C7 C1 C2 C3 178.80(13)
C1 C2 C3 O3 178.95(13)
C1 C2 C3 C4 -1.4(2)
O3 C3 C4 O2 0.5(2)
C2 C3 C4 O2 -179.16(13)
O3 C3 C4 C5 -178.65(13)
C2 C3 C4 C5 1.7(2)
O2 C4 C5 O1 1.0(2)
C3 C4 C5 O1 -179.71(13)
O2 C4 C5 C6 179.99(13)
C3 C4 C5 C6 -0.8(2)
O1 C5 C6 C1 178.56(13)
C4 C5 C6 C1 -0.4(2)
C2 C1 C6 C5 0.7(2)
C7 C1 C6 C5 -177.85(13)
N2 N1 C7 O4 5.1(2)
N2 N1 C7 C1 -175.85(13)
C2 C1 C7 O4 -20.3(2)
C6 C1 C7 O4 158.29(15)
C2 C1 C7 N1 160.76(13)
C6 C1 C7 N1 -20.7(2)

loop_
_cod_related_entry_id
_cod_related_entry_database
_cod_related_entry_code
1 ChemSpider 515273
